data_8101192
loop_
_publ_author_name
'Henkel, Sonja'
'Fengler-Veith, Marion'
'J\"ager, Volker'

_publ_section_title
;
Crystal structure of (+)-(4S,5R,2'R,4'S,5'R,1''S)-5-(2''-acetoxy-1''-
benzyloxyethyl)-3-(5'-acetoxy-2'-methyl-1',3'-dioxan-4'-yl)-4-(tert-
butoxycarbonylamino)-4,5-dihydroisoxazole, C~26~H~36~N~2~O~10~
;
_journal_issue 1
_journal_name_full 'Zeitschrift f\"ur Kristallographie - New Crystal Structures'
_journal_page_first 133
_journal_page_last 134
_journal_volume 215
_journal_year 2000
_chemical_formula_sum 'C26 H36 N2 O10'
_chemical_formula_weight 536.6
_chemical_melting_point 366.5(15)
_space_group_IT_number 4
_symmetry_cell_setting monoclinic
_symmetry_space_group_name_Hall 'P 2yb'
_symmetry_space_group_name_H-M 'P 1 21 1'
_cell_angle_alpha 90.00
_cell_angle_beta 93.21(2)
_cell_angle_gamma 90.00
_cell_formula_units_Z 4
_cell_length_a 5.1550(10)
_cell_length_b 20.146(6)
_cell_length_c 13.494(2)
_cell_measurement_temperature 293(2)
_cell_volume 1399.2(5)
_diffrn_ambient_temperature 293(2)
_exptl_crystal_density_diffrn 1.274
_refine_ls_R_factor_obs 0.0731
_refine_ls_wR_factor_obs 0.1910
_cod_depositor_comments
;
The following automatic conversions were performed:

'_chemical_melting_point' value '365-368' was changed to '366.5(15)'
- the average value was taken and precision was estimated.

Automatic conversion script
Id: cif_fix_values 1646 2011-03-28 12:23:43Z adriana 
;
_cod_original_sg_symbol_H-M 'P 21'
_cod_original_formula_sum ' C26 H36 N2 O10'
_cod_database_code 8101192

loop_
_symmetry_equiv_pos_as_xyz
'x, y, z'
'-x, y+1/2, -z'

loop_
_atom_site_aniso_label
_atom_site_aniso_U_11
_atom_site_aniso_U_22
_atom_site_aniso_U_33
_atom_site_aniso_U_23
_atom_site_aniso_U_13
_atom_site_aniso_U_12
C1 0.042(2) 0.063(3) 0.045(2) -0.004(2) 0.012(2) 0.006(2)
C2 0.043(2) 0.058(3) 0.055(3) 0.009(2) 0.007(2) 0.001(2)
C3 0.064(3) 0.080(4) 0.058(3) 0.011(3) -0.002(2) -0.001(3)
O4 0.057(2) 0.078(3) 0.054(2) 0.001(2) -0.0036(15) -0.003(2)
C5 0.063(3) 0.074(4) 0.051(3) -0.019(3) 0.007(2) 0.001(3)
O6 0.060(2) 0.056(2) 0.050(2) -0.004(2) -0.0019(15) -0.002(2)
C7 0.035(2) 0.041(2) 0.053(2) 0.001(2) 0.006(2) 0.004(2)
N8 0.036(2) 0.060(2) 0.058(2) 0.001(2) 0.010(2) -0.003(2)
O9 0.0302(13) 0.058(2) 0.070(2) -0.007(2) 0.0050(13) -0.0061(14)
C10 0.031(2) 0.048(2) 0.048(2) 0.001(2) -0.001(2) -0.002(2)
C11 0.025(2) 0.044(2) 0.046(2) -0.001(2) 0.0006(14) -0.001(2)
N12 0.0229(14) 0.044(2) 0.060(2) 0.002(2) 0.0007(14) 0.0023(13)
C13 0.034(2) 0.047(2) 0.059(3) -0.001(2) 0.004(2) -0.002(2)
O13 0.0255(13) 0.060(2) 0.100(3) -0.002(2) 0.0074(15) -0.0005(13)
O14 0.0326(15) 0.048(2) 0.100(3) 0.002(2) 0.003(2) -0.0046(14)
C15 0.043(2) 0.040(2) 0.092(4) 0.006(2) 0.004(2) -0.010(2)
C16 0.066(3) 0.078(4) 0.071(3) 0.004(3) 0.000(3) -0.023(3)
C17 0.061(3) 0.055(4) 0.160(7) 0.008(4) -0.001(4) -0.006(3)
C18 0.063(3) 0.081(4) 0.075(4) -0.009(3) 0.008(3) -0.020(3)
C19 0.040(2) 0.057(3) 0.051(2) -0.003(2) -0.004(2) 0.010(2)
C20 0.056(3) 0.095(4) 0.051(3) 0.005(3) 0.004(2) 0.021(3)
O21 0.092(3) 0.108(4) 0.049(2) 0.010(2) 0.007(2) 0.047(3)
C22 0.059(3) 0.072(4) 0.058(3) -0.007(3) 0.003(2) -0.004(3)
O22 0.116(4) 0.172(7) 0.088(4) -0.040(4) -0.005(3) 0.051(5)
C23 0.100(5) 0.109(6) 0.065(4) 0.002(4) -0.015(3) 0.010(5)
O24 0.059(2) 0.065(3) 0.089(3) -0.030(2) -0.004(2) -0.004(2)
C25 0.121(7) 0.080(5) 0.156(9) -0.023(5) 0.036(6) -0.014(5)
C26 0.082(4) 0.071(5) 0.108(6) -0.016(4) -0.017(4) -0.001(4)
C27 0.102(6) 0.122(8) 0.094(5) 0.014(5) 0.004(5) 0.015(6)
C28 0.216(14) 0.064(5) 0.163(11) -0.006(6) -0.083(11) 0.025(7)
C29 0.149(10) 0.083(7) 0.164(11) 0.018(7) 0.012(8) -0.035(7)
C30 0.126(8) 0.092(6) 0.144(8) 0.006(6) 0.003(6) -0.034(6)
C31 0.127(7) 0.104(7) 0.108(7) 0.030(5) -0.014(6) -0.033(6)
O32 0.058(2) 0.069(2) 0.060(2) 0.016(2) 0.009(2) -0.008(2)
C33 0.051(3) 0.061(3) 0.078(4) 0.002(3) -0.010(3) -0.003(2)
O33 0.070(3) 0.103(4) 0.131(4) -0.046(3) 0.033(3) -0.022(3)
C34 0.067(4) 0.080(4) 0.108(5) 0.014(4) -0.012(3) -0.016(3)
C51 0.094(5) 0.078(4) 0.084(4) -0.020(4) -0.020(4) -0.008(4)

loop_
_atom_site_label
_atom_site_type_symbol
_atom_site_fract_x
_atom_site_fract_y
_atom_site_fract_z
_atom_site_U_iso_or_equiv
_atom_site_thermal_displace_type
_atom_site_occupancy
_atom_site_calc_flag
_atom_site_refinement_flags
_atom_site_disorder_group
C1 C 1.1523(8) 0.6042(3) 0.9604(3) 0.0493(11) Uani 1 d . .
H1 H 1.0128(8) 0.6099(3) 1.0061(3) 0.059 Uiso 1 calc R .
C2 C 1.3191(9) 0.5442(3) 0.9932(4) 0.0519(11) Uani 1 d . .
H2 H 1.4453(9) 0.5342(3) 0.9436(4) 0.062 Uiso 1 calc R .
C3 C 1.4564(12) 0.5578(4) 1.0924(4) 0.0676(14) Uani 1 d . .
H3A H 1.3304(12) 0.5607(4) 1.1430(4) 0.081 Uiso 1 calc R .
H3B H 1.5748(12) 0.5217(4) 1.1098(4) 0.081 Uiso 1 calc R .
O4 O 1.5975(7) 0.6186(2) 1.0884(3) 0.0632(10) Uani 1 d . .
C5 C 1.4351(11) 0.6722(3) 1.0592(4) 0.0626(14) Uani 1 d . .
H5 H 1.3036(11) 0.6788(3) 1.1080(4) 0.075 Uiso 1 calc R .
O6 O 1.3127(7) 0.6611(2) 0.9643(2) 0.0555(8) Uani 1 d . .
C7 C 1.0362(7) 0.5959(2) 0.8571(3) 0.0430(9) Uani 1 d . .
N8 N 0.8300(7) 0.5613(2) 0.8431(3) 0.0514(9) Uani 1 d . .
O9 O 0.7700(5) 0.5547(2) 0.7412(3) 0.0525(8) Uani 1 d . .
C10 C 0.9778(7) 0.5818(2) 0.6854(3) 0.0426(9) Uani 1 d . .
H10 H 0.9062(7) 0.6119(2) 0.6337(3) 0.051 Uiso 1 calc R .
C11 C 1.1476(7) 0.6211(2) 0.7628(3) 0.0384(8) Uani 1 d . .
H11 H 1.3300(7) 0.6077(2) 0.7605(3) 0.046 Uiso 1 calc R .
N12 N 1.1234(6) 0.6927(2) 0.7530(3) 0.0422(8) Uani 1 d . .
H12 H 0.9710(6) 0.7102(2) 0.7500(3) 0.051 Uiso 1 calc R .
C13 C 1.3334(8) 0.7327(2) 0.7483(4) 0.0466(10) Uani 1 d . .
O13 O 1.5554(6) 0.7125(2) 0.7477(3) 0.0615(10) Uani 1 d . .
O14 O 1.2566(6) 0.7957(2) 0.7435(3) 0.0603(9) Uani 1 d . .
C15 C 1.4451(9) 0.8499(3) 0.7341(5) 0.0584(13) Uani 1 d . .
C16 C 1.5987(13) 0.8415(4) 0.6421(5) 0.072(2) Uani 1 d . .
H16A H 1.4811(13) 0.8391(4) 0.5845(5) 0.107 Uiso 1 calc R .
H16B H 1.6990(13) 0.8014(4) 0.6476(5) 0.107 Uiso 1 calc R .
H16C H 1.7130(13) 0.8787(4) 0.6360(5) 0.107 Uiso 1 calc R .
C17 C 1.2729(13) 0.9109(3) 0.7258(8) 0.092(2) Uani 1 d . .
H17A H 1.1623(13) 0.9082(3) 0.6663(8) 0.139 Uiso 1 calc R .
H17B H 1.3791(13) 0.9499(3) 0.7236(8) 0.139 Uiso 1 calc R .
H17C H 1.1681(13) 0.9132(3) 0.7824(8) 0.139 Uiso 1 calc R .
C18 C 1.6199(12) 0.8541(4) 0.8280(5) 0.073(2) Uani 1 d . .
H18A H 1.7288(12) 0.8154(4) 0.8331(5) 0.109 Uiso 1 calc R .
H18B H 1.5153(12) 0.8563(4) 0.8845(5) 0.109 Uiso 1 calc R .
H18C H 1.7263(12) 0.8931(4) 0.8257(5) 0.109 Uiso 1 calc R .
C19 C 1.1301(9) 0.5261(3) 0.6387(4) 0.0499(10) Uani 1 d . .
H19 H 1.2439(9) 0.5051(3) 0.6903(4) 0.060 Uiso 1 calc R .
C20 C 1.2934(11) 0.5534(4) 0.5596(4) 0.0672(15) Uani 1 d . .
H20A H 1.4153(11) 0.5858(4) 0.5881(4) 0.081 Uiso 1 calc R .
H20B H 1.3914(11) 0.5178(4) 0.5307(4) 0.081 Uiso 1 calc R .
O21 O 1.1226(9) 0.5845(3) 0.4834(3) 0.0831(14) Uani 1 d . .
C22 C 1.1193(11) 0.5629(3) 0.3915(4) 0.0630(13) Uani 1 d . .
O22 O 1.2646(13) 0.5213(4) 0.3666(4) 0.126(3) Uani 1 d . .
C23 C 0.9126(16) 0.5944(5) 0.3274(5) 0.092(2) Uani 1 d . .
H23A H 0.8222(16) 0.6265(5) 0.3653(5) 0.138 Uiso 1 calc R .
H23B H 0.7926(16) 0.5611(5) 0.3026(5) 0.138 Uiso 1 calc R .
H23C H 0.9886(16) 0.6161(5) 0.2728(5) 0.138 Uiso 1 calc R .
O24 O 0.9530(8) 0.4788(2) 0.5997(4) 0.0714(12) Uani 1 d . .
C25 C 1.0604(21) 0.4199(5) 0.5760(9) 0.118(3) Uani 1 d . .
H25A H 1.2307(21) 0.4155(5) 0.6098(9) 0.141 Uiso 1 calc R .
H25B H 1.0807(21) 0.4177(5) 0.5051(9) 0.141 Uiso 1 calc R .
C26 C 0.8811(16) 0.3631(4) 0.6080(7) 0.088(2) Uani 1 d . .
C27 C 0.9059(19) 0.3076(6) 0.5627(7) 0.106(3) Uani 1 d . .
H27 H 1.0318(19) 0.3031(6) 0.5164(7) 0.127 Uiso 1 calc R .
C28 C 0.7281(33) 0.2479(5) 0.5844(11) 0.151(6) Uani 1 d . .
H28 H 0.7274(33) 0.2076(5) 0.5508(11) 0.182 Uiso 1 calc R .
C29 C 0.5669(26) 0.2634(6) 0.6627(10) 0.132(4) Uani 1 d . .
H29 H 0.4523(26) 0.2319(6) 0.6854(10) 0.158 Uiso 1 calc R .
C30 C 0.5810(23) 0.3218(5) 0.7022(9) 0.121(3) Uani 1 d . .
H30 H 0.4749(23) 0.3295(5) 0.7545(9) 0.145 Uiso 1 calc R .
C31 C 0.7271(22) 0.3711(6) 0.6770(8) 0.113(3) Uani 1 d . .
H31 H 0.7185(22) 0.4117(6) 0.7093(8) 0.136 Uiso 1 calc R .
O32 O 1.1483(7) 0.4886(2) 1.0045(3) 0.0623(10) Uani 1 d . .
C33 C 1.1476(11) 0.4385(3) 0.9393(5) 0.0637(14) Uani 1 d . .
O33 O 1.2974(10) 0.4368(3) 0.8733(5) 0.100(2) Uani 1 d . .
C34 C 0.9367(13) 0.3895(4) 0.9556(6) 0.085(2) Uani 1 d . .
H34A H 0.8462(13) 0.4021(4) 1.0129(6) 0.128 Uiso 1 calc R .
H34B H 1.0112(13) 0.3462(4) 0.9659(6) 0.128 Uiso 1 calc R .
H34C H 0.8173(13) 0.3886(4) 0.8984(6) 0.128 Uiso 1 calc R .
C51 C 1.6014(16) 0.7322(4) 1.0545(6) 0.086(2) Uani 1 d . .
H51A H 1.4959(16) 0.7697(4) 1.0347(6) 0.129 Uiso 1 calc R .
H51B H 1.7306(16) 0.7252(4) 1.0070(6) 0.129 Uiso 1 calc R .
H51C H 1.6851(16) 0.7404(4) 1.1187(6) 0.129 Uiso 1 calc R .

loop_
_geom_bond_atom_site_label_1
_geom_bond_atom_site_label_2
_geom_bond_distance
_geom_bond_site_symmetry_2
_geom_bond_publ_flag
C1 O6 1.413(6) . ?
C1 C7 1.495(6) . ?
C1 C2 1.534(7) . ?
C1 H1 0.98 . ?
C2 O32 1.437(6) . ?
C2 C3 1.504(8) . ?
C2 H2 0.98 . ?
C3 O4 1.426(8) . ?
C3 H3A 0.97 . ?
C3 H3B 0.97 . ?
O4 C5 1.409(7) . ?
C5 O6 1.414(6) . ?
C5 C51 1.485(10) . ?
C5 H5 0.98 . ?
C7 N8 1.277(6) . ?
C7 C11 1.512(6) . ?
N8 O9 1.399(5) . ?
O9 C10 1.450(5) . ?
C10 C19 1.526(6) . ?
C10 C11 1.543(6) . ?
C10 H10 0.98 . ?
C11 N12 1.454(6) . ?
C11 H11 0.98 . ?
N12 C13 1.354(6) . ?
N12 H12 0.86 . ?
C13 O13 1.216(5) . ?
C13 O14 1.328(6) . ?
O14 C15 1.472(6) . ?
C15 C18 1.515(9) . ?
C15 C17 1.516(9) . ?
C15 C16 1.519(9) . ?
C16 H16A 0.96 . ?
C16 H16B 0.96 . ?
C16 H16C 0.96 . ?
C17 H17A 0.96 . ?
C17 H17B 0.96 . ?
C17 H17C 0.96 . ?
C18 H18A 0.96 . ?
C18 H18B 0.96 . ?
C18 H18C 0.96 . ?
C19 O24 1.402(6) . ?
C19 C20 1.500(8) . ?
C19 H19 0.98 . ?
C20 O21 1.458(7) . ?
C20 H20A 0.97 . ?
C20 H20B 0.97 . ?
O21 C22 1.313(7) . ?
C22 O22 1.185(8) . ?
C22 C23 1.478(10) . ?
C23 H23A 0.96 . ?
C23 H23B 0.96 . ?
C23 H23C 0.96 . ?
O24 C25 1.355(10) . ?
C25 C26 1.547(13) . ?
C25 H25A 0.97 . ?
C25 H25B 0.97 . ?
C26 C31 1.267(14) . ?
C26 C27 1.285(13) . ?
C27 C28 1.55(2) . ?
C27 H27 0.93 . ?
C28 C29 1.41(2) . ?
C28 H28 0.93 . ?
C29 C30 1.29(2) . ?
C29 H29 0.93 . ?
C30 C31 1.303(13) . ?
C30 H30 0.93 . ?
C31 H31 0.93 . ?
O32 C33 1.340(8) . ?
C33 O33 1.212(8) . ?
C33 C34 1.494(9) . ?
C34 H34A 0.96 . ?
C34 H34B 0.96 . ?
C34 H34C 0.96 . ?
C51 H51A 0.96 . ?
C51 H51B 0.96 . ?
C51 H51C 0.96 . ?

loop_
_cod_related_entry_id
_cod_related_entry_database
_cod_related_entry_code
1 ChemSpider 21183585
